data_4127945
loop_
_publ_author_name
'Mellerup, Soren K.'
'Cui, Yunshu'
'Fantuzzi, Felipe'
'Schmid, Paul'
'Goettel, James T.'
'B\'elanger-Chabot, Guillaume'
'Arrowsmith, Merle'
'Krummenacher, Ivo'
'Ye, Qing'
'Engel, Volker'
'Engels, Bernd'
'Braunschweig, Holger'

_publ_section_title
;
 Lewis-Base Stabilization of the Parent Al(I) Hydride under Ambient
 Conditions.
;
_journal_issue 42
_journal_name_full 'Journal of the American Chemical Society'
_journal_page_first 16954
_journal_page_last 16960
_journal_paper_doi 10.1021/jacs.9b09128
_journal_volume 141
_journal_year 2019
_chemical_formula_moiety 'C40 H63 Al N2'
_chemical_formula_sum 'C40 H63 Al N2'
_chemical_formula_weight 598.90
_space_group_crystal_system triclinic
_space_group_IT_number 2
_space_group_name_Hall '-P 1'
_space_group_name_H-M_alt 'P -1'
_symmetry_space_group_name_Hall '-P 1'
_symmetry_space_group_name_H-M 'P -1'
_atom_sites_solution_hydrogens mixed
_atom_sites_solution_primary dual
_atom_sites_solution_secondary difmap
_audit_creation_method SHELXL-2014/7
_cell_angle_alpha 89.029(13)
_cell_angle_beta 86.294(10)
_cell_angle_gamma 69.262(10)
_cell_formula_units_Z 2
_cell_length_a 9.602(2)
_cell_length_b 12.341(3)
_cell_length_c 16.807(5)
_cell_measurement_reflns_used 9804
_cell_measurement_temperature 100(2)
_cell_measurement_theta_max 26.06
_cell_measurement_theta_min 2.43
_cell_volume 1858.6(8)
_computing_cell_refinement 'Saint+ ver. V8.37A (Bruker AXS)'
_computing_data_collection 'APEX2 ver. 2014.9 (Bruker AXS)'
_computing_data_reduction 'Saint+ ver. V8.37A (Bruker AXS)'
_computing_molecular_graphics 'ShelXLe (Huebschle et all, 2011)'
_computing_publication_material 'SHELXL-2014/7 (Sheldrick, 2014)'
_computing_structure_refinement 'SHELXL-2014/7 (Sheldrick, 2014)'
_computing_structure_solution 'SHELXT (Sheldrick, 2014)'
_diffrn_ambient_temperature 100(2)
_diffrn_detector 'CMOS area detector (Photon II)'
_diffrn_detector_area_resol_mean 7.5
_diffrn_measured_fraction_theta_full 0.994
_diffrn_measured_fraction_theta_max 0.992
_diffrn_measurement_device_type 'Bruker D8 Quest'
_diffrn_measurement_method '\f and \w scans'
_diffrn_radiation_monochromator 'multi-layer mirror'
_diffrn_radiation_type MoK\a
_diffrn_radiation_wavelength 0.71073
_diffrn_reflns_av_R_equivalents 0.0618
_diffrn_reflns_av_unetI/netI 0.0278
_diffrn_reflns_Laue_measured_fraction_full 0.994
_diffrn_reflns_Laue_measured_fraction_max 0.992
_diffrn_reflns_limit_h_max 11
_diffrn_reflns_limit_h_min -11
_diffrn_reflns_limit_k_max 15
_diffrn_reflns_limit_k_min -15
_diffrn_reflns_limit_l_max 20
_diffrn_reflns_limit_l_min -20
_diffrn_reflns_number 84173
_diffrn_reflns_point_group_measured_fraction_full 0.994
_diffrn_reflns_point_group_measured_fraction_max 0.992
_diffrn_reflns_theta_full 26.000
_diffrn_reflns_theta_max 26.092
_diffrn_reflns_theta_min 2.272
_diffrn_source 'microfocus sealed tube (Incoatec ImS)'
_exptl_absorpt_coefficient_mu 0.083
_exptl_absorpt_correction_T_max 0.7453
_exptl_absorpt_correction_T_min 0.6558
_exptl_absorpt_correction_type multi-scan
_exptl_absorpt_process_details 'SadAbs 2016/2 (Bruker AXS)'
_exptl_crystal_colour brown
_exptl_crystal_density_diffrn 1.070
_exptl_crystal_description Plate
_exptl_crystal_F_000 660
_exptl_crystal_size_max 0.462
_exptl_crystal_size_mid 0.455
_exptl_crystal_size_min 0.024
_refine_diff_density_max 0.276
_refine_diff_density_min -0.486
_refine_diff_density_rms 0.048
_refine_ls_extinction_method none
_refine_ls_goodness_of_fit_ref 1.068
_refine_ls_hydrogen_treatment mixed
_refine_ls_matrix_type full
_refine_ls_number_parameters 408
_refine_ls_number_reflns 7328
_refine_ls_number_restraints 0
_refine_ls_restrained_S_all 1.068
_refine_ls_R_factor_all 0.0645
_refine_ls_R_factor_gt 0.0502
_refine_ls_shift/su_max 0.000
_refine_ls_shift/su_mean 0.000
_refine_ls_structure_factor_coef Fsqd
_refine_ls_weighting_details 'w=1/[\s^2^(Fo^2^)+(0.0288P)^2^+1.5707P] where P=(Fo^2^+2Fc^2^)/3'
_refine_ls_weighting_scheme calc
_refine_ls_wR_factor_gt 0.1061
_refine_ls_wR_factor_ref 0.1136
_reflns_Friedel_coverage 0.000
_reflns_number_gt 6030
_reflns_number_total 7328
_reflns_threshold_expression 'I > 2\s(I)'
_cod_data_source_file ja9b09128_si_003.cif
_cod_data_source_block (cAAC)2AlH
_cod_original_cell_volume 1858.7(9)
_cod_database_code 4127945
_shelx_shelxl_version_number 2014/7
_shelx_space_group_comment
;
The symmetry employed for this shelxl refinement is uniquely defined
by the following loop, which should always be used as a source of
symmetry information in preference to the above space-group names.
They are only intended as comments.
;
_shelx_estimated_absorpt_t_min 0.963
_shelx_estimated_absorpt_t_max 0.998

loop_
_space_group_symop_operation_xyz
'x, y, z'
'-x, -y, -z'

loop_
_atom_site_label
_atom_site_type_symbol
_atom_site_fract_x
_atom_site_fract_y
_atom_site_fract_z
_atom_site_U_iso_or_equiv
_atom_site_adp_type
_atom_site_occupancy
_atom_site_site_symmetry_order
_atom_site_calc_flag
_atom_site_refinement_flags_posn
_atom_site_refinement_flags_adp
Al1 Al 0.29163(7) 0.25841(4) 0.77585(3) 0.02936(15) Uani 1 1 d . .
N1 N 0.21551(14) 0.05420(11) 0.80029(8) 0.0145(3) Uani 1 1 d . .
N2 N 0.37900(15) 0.45354(11) 0.74422(8) 0.0160(3) Uani 1 1 d . .
C9 C 0.34379(18) -0.00692(13) 0.74809(9) 0.0149(3) Uani 1 1 d . .
C1 C 0.18176(18) 0.16777(13) 0.82366(9) 0.0155(3) Uani 1 1 d . .
C10 C 0.48470(18) -0.05710(14) 0.77922(10) 0.0185(3) Uani 1 1 d . .
C2 C 0.04872(18) 0.19695(14) 0.88472(10) 0.0174(3) Uani 1 1 d . .
C29 C 0.37842(19) 0.43020(13) 0.66057(10) 0.0178(3) Uani 1 1 d . .
C14 C 0.32712(19) -0.01238(14) 0.66593(10) 0.0194(3) Uani 1 1 d . .
C21 C 0.31060(18) 0.40384(13) 0.80114(10) 0.0177(3) Uani 1 1 d . .
C4 C 0.11939(18) -0.00635(14) 0.83960(10) 0.0179(3) Uani 1 1 d . .
C24 C 0.42547(18) 0.54818(14) 0.77491(10) 0.0190(3) Uani 1 1 d . .
C12 C 0.58823(19) -0.13177(15) 0.64765(11) 0.0238(4) Uani 1 1 d . .
H12 H 0.6708 -0.1771 0.6139 0.029 Uiso 1 1 calc R U
C30 C 0.5059(2) 0.35307(14) 0.61897(10) 0.0232(4) Uani 1 1 d . .
C11 C 0.60462(19) -0.12033(15) 0.72749(11) 0.0225(4) Uani 1 1 d . .
H11 H 0.7001 -0.1564 0.7479 0.027 Uiso 1 1 calc R U
C3 C -0.00933(19) 0.09650(15) 0.87628(11) 0.0215(4) Uani 1 1 d . .
H3A H -0.0435 0.0755 0.9292 0.026 Uiso 1 1 calc R U
H3B H -0.0943 0.1196 0.8415 0.026 Uiso 1 1 calc R U
C13 C 0.4513(2) -0.07702(15) 0.61713(10) 0.0232(4) Uani 1 1 d . .
H13 H 0.4410 -0.0833 0.5617 0.028 Uiso 1 1 calc R U
C6 C 0.09892(19) 0.20209(15) 0.96877(10) 0.0209(4) Uani 1 1 d . .
H6A H 0.1734 0.1270 0.9817 0.031 Uiso 1 1 calc R U
H6B H 0.0127 0.2200 1.0073 0.031 Uiso 1 1 calc R U
H6C H 0.1428 0.2625 0.9711 0.031 Uiso 1 1 calc R U
C23 C 0.3225(2) 0.58252(15) 0.85088(10) 0.0223(4) Uani 1 1 d . .
H23A H 0.2297 0.6474 0.8399 0.027 Uiso 1 1 calc R U
H23B H 0.3727 0.6074 0.8929 0.027 Uiso 1 1 calc R U
C34 C 0.2450(2) 0.48351(15) 0.62237(10) 0.0219(4) Uani 1 1 d . .
C8 C 0.2033(2) -0.09331(15) 0.90123(11) 0.0250(4) Uani 1 1 d . .
H8A H 0.2900 -0.1527 0.8747 0.038 Uiso 1 1 calc R U
H8B H 0.1369 -0.1300 0.9270 0.038 Uiso 1 1 calc R U
H8C H 0.2367 -0.0530 0.9415 0.038 Uiso 1 1 calc R U
C22 C 0.2866(2) 0.47482(15) 0.87811(10) 0.0234(4) Uani 1 1 d . .
C15 C 0.51534(19) -0.04151(16) 0.86515(10) 0.0247(4) Uani 1 1 d . .
H15 H 0.4182 0.0031 0.8944 0.030 Uiso 1 1 calc R U
C7 C 0.0648(2) -0.07197(16) 0.78035(12) 0.0269(4) Uani 1 1 d . .
H7A H 0.0050 -0.0175 0.7418 0.040 Uiso 1 1 calc R U
H7B H 0.0035 -0.1107 0.8089 0.040 Uiso 1 1 calc R U
H7C H 0.1506 -0.1300 0.7521 0.040 Uiso 1 1 calc R U
C27 C 0.4008(2) 0.64617(15) 0.71559(11) 0.0257(4) Uani 1 1 d . .
H27A H 0.4610 0.6166 0.6660 0.039 Uiso 1 1 calc R U
H27B H 0.4305 0.7070 0.7379 0.039 Uiso 1 1 calc R U
H27C H 0.2950 0.6783 0.7045 0.039 Uiso 1 1 calc R U
C38 C 0.1029(2) 0.56703(17) 0.66405(11) 0.0286(4) Uani 1 1 d . .
H38 H 0.1269 0.5830 0.7187 0.034 Uiso 1 1 calc R U
C5 C -0.0747(2) 0.31129(15) 0.86641(11) 0.0268(4) Uani 1 1 d . .
H5A H -0.0367 0.3750 0.8693 0.040 Uiso 1 1 calc R U
H5B H -0.1595 0.3246 0.9055 0.040 Uiso 1 1 calc R U
H5C H -0.1071 0.3076 0.8127 0.040 Uiso 1 1 calc R U
C31 C 0.4974(2) 0.33320(16) 0.53846(11) 0.0299(4) Uani 1 1 d . .
H31 H 0.5832 0.2829 0.5091 0.036 Uiso 1 1 calc R U
C33 C 0.2429(2) 0.45845(17) 0.54225(11) 0.0297(4) Uani 1 1 d . .
H33 H 0.1535 0.4929 0.5157 0.036 Uiso 1 1 calc R U
C32 C 0.3682(2) 0.38442(17) 0.50049(11) 0.0340(5) Uani 1 1 d . .
H32 H 0.3649 0.3691 0.4456 0.041 Uiso 1 1 calc R U
C35 C 0.6502(2) 0.28893(16) 0.65790(11) 0.0300(4) Uani 1 1 d . .
H35 H 0.6338 0.3075 0.7162 0.036 Uiso 1 1 calc R U
C18 C 0.1834(2) 0.05371(19) 0.62720(11) 0.0356(5) Uani 1 1 d . .
H18 H 0.1066 0.0943 0.6702 0.043 Uiso 1 1 calc R U
C25 C 0.1250(2) 0.51269(17) 0.91227(12) 0.0337(5) Uani 1 1 d . .
H25A H 0.0578 0.5502 0.8705 0.051 Uiso 1 1 calc R U
H25B H 0.1102 0.5674 0.9564 0.051 Uiso 1 1 calc R U
H25C H 0.1034 0.4447 0.9319 0.051 Uiso 1 1 calc R U
C16 C 0.6185(2) 0.0285(2) 0.86872(13) 0.0375(5) Uani 1 1 d . .
H16A H 0.7153 -0.0144 0.8414 0.056 Uiso 1 1 calc R U
H16B H 0.6325 0.0416 0.9245 0.056 Uiso 1 1 calc R U
H16C H 0.5736 0.1033 0.8425 0.056 Uiso 1 1 calc R U
C17 C 0.5838(2) -0.1575(2) 0.90772(12) 0.0394(5) Uani 1 1 d . .
H17A H 0.5218 -0.2047 0.9017 0.059 Uiso 1 1 calc R U
H17B H 0.5887 -0.1433 0.9645 0.059 Uiso 1 1 calc R U
H17C H 0.6846 -0.1985 0.8842 0.059 Uiso 1 1 calc R U
C28 C 0.5894(2) 0.50371(19) 0.79463(13) 0.0362(5) Uani 1 1 d . .
H28A H 0.6102 0.4337 0.8271 0.054 Uiso 1 1 calc R U
H28B H 0.6100 0.5634 0.8243 0.054 Uiso 1 1 calc R U
H28C H 0.6530 0.4855 0.7451 0.054 Uiso 1 1 calc R U
C36 C 0.7752(2) 0.3293(2) 0.62416(13) 0.0414(5) Uani 1 1 d . .
H36A H 0.7996 0.3055 0.5681 0.062 Uiso 1 1 calc R U
H36B H 0.8638 0.2943 0.6546 0.062 Uiso 1 1 calc R U
H36C H 0.7424 0.4139 0.6281 0.062 Uiso 1 1 calc R U
C39 C 0.0460(2) 0.6826(2) 0.61988(14) 0.0449(6) Uani 1 1 d . .
H39A H 0.1285 0.7107 0.6082 0.067 Uiso 1 1 calc R U
H39B H -0.0325 0.7395 0.6533 0.067 Uiso 1 1 calc R U
H39C H 0.0054 0.6715 0.5699 0.067 Uiso 1 1 calc R U
C26 C 0.3874(3) 0.4068(2) 0.94280(13) 0.0440(6) Uani 1 1 d . .
H26A H 0.3630 0.3380 0.9569 0.066 Uiso 1 1 calc R U
H26B H 0.3716 0.4560 0.9901 0.066 Uiso 1 1 calc R U
H26C H 0.4920 0.3830 0.9227 0.066 Uiso 1 1 calc R U
C37 C 0.6995(3) 0.15715(17) 0.64820(14) 0.0485(6) Uani 1 1 d . .
H37A H 0.6187 0.1312 0.6686 0.073 Uiso 1 1 calc R U
H37B H 0.7881 0.1196 0.6781 0.073 Uiso 1 1 calc R U
H37C H 0.7232 0.1364 0.5916 0.073 Uiso 1 1 calc R U
C40 C -0.0193(2) 0.5144(3) 0.67301(14) 0.0491(6) Uani 1 1 d . .
H40A H -0.0437 0.4969 0.6201 0.074 Uiso 1 1 calc R U
H40B H -0.1085 0.5696 0.7007 0.074 Uiso 1 1 calc R U
H40C H 0.0160 0.4428 0.7040 0.074 Uiso 1 1 calc R U
C20 C 0.1251(3) -0.0273(3) 0.58281(14) 0.0698(10) Uani 1 1 d . .
H20A H 0.1947 -0.0631 0.5374 0.105 Uiso 1 1 calc R U
H20B H 0.0270 0.0172 0.5636 0.105 Uiso 1 1 calc R U
H20C H 0.1162 -0.0879 0.6191 0.105 Uiso 1 1 calc R U
C19 C 0.2055(3) 0.1459(3) 0.57040(14) 0.0715(10) Uani 1 1 d . .
H19A H 0.2413 0.1978 0.5998 0.107 Uiso 1 1 calc R U
H19B H 0.1103 0.1908 0.5482 0.107 Uiso 1 1 calc R U
H19C H 0.2790 0.1079 0.5270 0.107 Uiso 1 1 calc R U
H1 H 0.385(3) 0.201(2) 0.7021(14) 0.052(7) Uiso 1 1 d . .

loop_
_atom_site_aniso_label
_atom_site_aniso_U_11
_atom_site_aniso_U_22
_atom_site_aniso_U_33
_atom_site_aniso_U_23
_atom_site_aniso_U_13
_atom_site_aniso_U_12
Al1 0.0435(4) 0.0164(3) 0.0290(3) -0.0058(2) 0.0213(3) -0.0154(2)
N1 0.0159(7) 0.0146(6) 0.0135(7) 0.0005(5) 0.0008(5) -0.0062(5)
N2 0.0177(7) 0.0139(6) 0.0169(7) 0.0011(5) 0.0001(5) -0.0065(5)
C9 0.0174(8) 0.0124(7) 0.0155(8) 0.0012(6) 0.0014(6) -0.0064(6)
C1 0.0180(8) 0.0153(7) 0.0123(8) 0.0020(6) -0.0014(6) -0.0049(6)
C10 0.0193(8) 0.0189(8) 0.0189(9) 0.0032(6) -0.0009(7) -0.0091(7)
C2 0.0167(8) 0.0185(8) 0.0167(8) 0.0001(6) 0.0003(6) -0.0062(6)
C29 0.0245(9) 0.0166(8) 0.0157(8) 0.0019(6) 0.0020(7) -0.0121(7)
C14 0.0205(9) 0.0195(8) 0.0171(8) 0.0011(6) -0.0002(7) -0.0060(7)
C21 0.0187(8) 0.0143(7) 0.0180(8) 0.0032(6) 0.0015(6) -0.0040(6)
C4 0.0176(8) 0.0199(8) 0.0190(8) -0.0010(6) 0.0027(7) -0.0106(7)
C24 0.0185(8) 0.0193(8) 0.0213(9) -0.0011(7) -0.0018(7) -0.0091(7)
C12 0.0208(9) 0.0217(8) 0.0256(10) -0.0030(7) 0.0068(7) -0.0046(7)
C30 0.0310(10) 0.0175(8) 0.0209(9) 0.0029(7) 0.0070(7) -0.0101(7)
C11 0.0154(8) 0.0244(9) 0.0260(10) 0.0034(7) -0.0017(7) -0.0049(7)
C3 0.0186(8) 0.0255(9) 0.0221(9) -0.0051(7) 0.0041(7) -0.0109(7)
C13 0.0261(9) 0.0272(9) 0.0150(8) -0.0038(7) 0.0021(7) -0.0080(7)
C6 0.0253(9) 0.0231(8) 0.0162(8) -0.0010(7) 0.0025(7) -0.0116(7)
C23 0.0265(9) 0.0226(8) 0.0206(9) -0.0030(7) -0.0003(7) -0.0123(7)
C34 0.0250(9) 0.0269(9) 0.0187(9) 0.0026(7) -0.0002(7) -0.0156(7)
C8 0.0307(10) 0.0225(9) 0.0246(9) 0.0049(7) 0.0038(8) -0.0138(8)
C22 0.0331(10) 0.0221(8) 0.0173(9) 0.0012(7) 0.0011(7) -0.0130(8)
C15 0.0171(9) 0.0378(10) 0.0187(9) 0.0016(7) -0.0040(7) -0.0087(8)
C7 0.0219(9) 0.0275(9) 0.0341(11) -0.0102(8) 0.0021(8) -0.0125(8)
C27 0.0327(10) 0.0202(8) 0.0280(10) 0.0010(7) 0.0031(8) -0.0149(8)
C38 0.0179(9) 0.0454(11) 0.0216(9) 0.0041(8) -0.0049(7) -0.0097(8)
C5 0.0216(9) 0.0257(9) 0.0272(10) -0.0029(7) -0.0005(7) -0.0011(7)
C31 0.0433(12) 0.0237(9) 0.0204(9) -0.0007(7) 0.0101(8) -0.0113(8)
C33 0.0353(11) 0.0404(11) 0.0208(9) 0.0054(8) -0.0054(8) -0.0221(9)
C32 0.0565(14) 0.0384(11) 0.0148(9) -0.0003(8) 0.0042(9) -0.0275(10)
C35 0.0310(10) 0.0247(9) 0.0235(10) 0.0040(7) 0.0095(8) 0.0015(8)
C18 0.0233(10) 0.0550(13) 0.0143(9) 0.0004(8) -0.0017(7) 0.0037(9)
C25 0.0464(12) 0.0288(10) 0.0300(11) -0.0117(8) 0.0188(9) -0.0213(9)
C16 0.0257(10) 0.0604(14) 0.0316(11) -0.0112(10) -0.0021(8) -0.0212(10)
C17 0.0280(11) 0.0560(14) 0.0275(11) 0.0129(10) -0.0090(9) -0.0059(10)
C28 0.0227(10) 0.0448(12) 0.0425(12) -0.0050(10) -0.0067(9) -0.0125(9)
C36 0.0271(11) 0.0531(13) 0.0352(12) 0.0087(10) 0.0057(9) -0.0048(10)
C39 0.0289(11) 0.0540(14) 0.0367(12) 0.0107(10) -0.0065(9) 0.0042(10)
C26 0.0655(16) 0.0477(13) 0.0251(11) 0.0129(9) -0.0143(10) -0.0265(12)
C37 0.0603(15) 0.0247(10) 0.0378(13) 0.0034(9) 0.0171(11) 0.0094(10)
C40 0.0282(11) 0.096(2) 0.0330(12) 0.0055(12) -0.0055(9) -0.0335(12)
C20 0.0266(12) 0.138(3) 0.0314(13) -0.0430(15) -0.0071(10) -0.0096(14)
C19 0.0485(15) 0.090(2) 0.0316(13) 0.0382(13) 0.0117(11) 0.0256(14)

loop_
_atom_type_symbol
_atom_type_description
_atom_type_scat_dispersion_real
_atom_type_scat_dispersion_imag
_atom_type_scat_source
C C 0.0033 0.0016 'International Tables Vol C Tables 4.2.6.8 and 6.1.1.4'
H H 0.0000 0.0000 'International Tables Vol C Tables 4.2.6.8 and 6.1.1.4'
Al Al 0.0645 0.0514 'International Tables Vol C Tables 4.2.6.8 and 6.1.1.4'
N N 0.0061 0.0033 'International Tables Vol C Tables 4.2.6.8 and 6.1.1.4'

loop_
_exptl_crystal_face_index_h
_exptl_crystal_face_index_k
_exptl_crystal_face_index_l
_exptl_crystal_face_perp_dist
0.00 0.00 1.00 0.1570
0.00 0.00 -1.00 0.0790
2.00 1.00 2.00 0.2540
2.00 1.00 0.00 0.2190
-2.00 -1.00 0.00 0.1450
0.00 1.00 0.00 0.0120
0.00 -1.00 0.00 0.0070
-2.00 -1.00 -2.00 0.1210

loop_
_geom_angle_atom_site_label_1
_geom_angle_atom_site_label_2
_geom_angle_atom_site_label_3
_geom_angle
C21 Al1 C1 134.67(7)
C21 Al1 H1 113.3(9)
C1 Al1 H1 112.1(9)
C1 N1 C9 122.84(13)
C1 N1 C4 115.46(13)
C9 N1 C4 121.39(12)
C21 N2 C29 121.08(13)
C21 N2 C24 114.70(13)
C29 N2 C24 123.20(13)
C14 C9 C10 120.64(15)
C14 C9 N1 119.43(14)
C10 C9 N1 119.90(14)
N1 C1 C2 107.09(13)
N1 C1 Al1 120.23(11)
C2 C1 Al1 132.61(11)
C11 C10 C9 118.14(16)
C11 C10 C15 118.12(15)
C9 C10 C15 123.67(15)
C1 C2 C6 110.39(13)
C1 C2 C5 112.30(14)
C6 C2 C5 109.63(14)
C1 C2 C3 103.82(13)
C6 C2 C3 111.31(14)
C5 C2 C3 109.29(14)
C30 C29 C34 120.95(16)
C30 C29 N2 120.95(15)
C34 C29 N2 118.06(14)
C13 C14 C9 118.38(16)
C13 C14 C18 118.43(16)
C9 C14 C18 123.10(15)
N2 C21 C22 107.30(13)
N2 C21 Al1 118.13(12)
C22 C21 Al1 133.87(12)
N1 C4 C7 112.59(14)
N1 C4 C8 111.25(13)
C7 C4 C8 107.52(14)
N1 C4 C3 100.80(12)
C7 C4 C3 111.32(14)
C8 C4 C3 113.41(14)
N2 C24 C27 111.68(14)
N2 C24 C28 112.03(14)
C27 C24 C28 108.54(15)
N2 C24 C23 100.12(12)
C27 C24 C23 113.39(14)
C28 C24 C23 110.96(15)
C11 C12 C13 119.51(16)
C11 C12 H12 120.2
C13 C12 H12 120.2
C31 C30 C29 118.10(17)
C31 C30 C35 118.62(16)
C29 C30 C35 123.27(16)
C12 C11 C10 121.72(16)
C12 C11 H11 119.1
C10 C11 H11 119.1
C4 C3 C2 107.47(13)
C4 C3 H3A 110.2
C2 C3 H3A 110.2
C4 C3 H3B 110.2
C2 C3 H3B 110.2
H3A C3 H3B 108.5
C12 C13 C14 121.38(16)
C12 C13 H13 119.3
C14 C13 H13 119.3
C2 C6 H6A 109.5
C2 C6 H6B 109.5
H6A C6 H6B 109.5
C2 C6 H6C 109.5
H6A C6 H6C 109.5
H6B C6 H6C 109.5
C24 C23 C22 107.04(13)
C24 C23 H23A 110.3
C22 C23 H23A 110.3
C24 C23 H23B 110.3
C22 C23 H23B 110.3
H23A C23 H23B 108.6
C33 C34 C29 118.16(17)
C33 C34 C38 118.26(17)
C29 C34 C38 123.58(16)
C4 C8 H8A 109.5
C4 C8 H8B 109.5
H8A C8 H8B 109.5
C4 C8 H8C 109.5
H8A C8 H8C 109.5
H8B C8 H8C 109.5
C25 C22 C26 107.92(16)
C25 C22 C21 111.82(15)
C26 C22 C21 111.96(15)
C25 C22 C23 109.38(15)
C26 C22 C23 112.34(16)
C21 C22 C23 103.43(13)
C10 C15 C16 110.52(15)
C10 C15 C17 112.40(16)
C16 C15 C17 109.57(16)
C10 C15 H15 108.1
C16 C15 H15 108.1
C17 C15 H15 108.1
C4 C7 H7A 109.5
C4 C7 H7B 109.5
H7A C7 H7B 109.5
C4 C7 H7C 109.5
H7A C7 H7C 109.5
H7B C7 H7C 109.5
C24 C27 H27A 109.5
C24 C27 H27B 109.5
H27A C27 H27B 109.5
C24 C27 H27C 109.5
H27A C27 H27C 109.5
H27B C27 H27C 109.5
C34 C38 C40 111.44(18)
C34 C38 C39 111.42(16)
C40 C38 C39 109.98(18)
C34 C38 H38 108.0
C40 C38 H38 108.0
C39 C38 H38 107.9
C2 C5 H5A 109.5
C2 C5 H5B 109.5
H5A C5 H5B 109.5
C2 C5 H5C 109.5
H5A C5 H5C 109.5
H5B C5 H5C 109.5
C32 C31 C30 121.58(18)
C32 C31 H31 119.2
C30 C31 H31 119.2
C32 C33 C34 121.35(19)
C32 C33 H33 119.3
C34 C33 H33 119.3
C31 C32 C33 119.84(18)
C31 C32 H32 120.1
C33 C32 H32 120.1
C30 C35 C36 110.70(15)
C30 C35 C37 112.67(19)
C36 C35 C37 109.26(17)
C30 C35 H35 108.0
C36 C35 H35 108.0
C37 C35 H35 108.0
C14 C18 C20 111.77(19)
C14 C18 C19 110.46(18)
C20 C18 C19 110.4(2)
C14 C18 H18 108.0
C20 C18 H18 108.0
C19 C18 H18 108.0
C22 C25 H25A 109.5
C22 C25 H25B 109.5
H25A C25 H25B 109.5
C22 C25 H25C 109.5
H25A C25 H25C 109.5
H25B C25 H25C 109.5
C15 C16 H16A 109.5
C15 C16 H16B 109.5
H16A C16 H16B 109.5
C15 C16 H16C 109.5
H16A C16 H16C 109.5
H16B C16 H16C 109.5
C15 C17 H17A 109.5
C15 C17 H17B 109.5
H17A C17 H17B 109.5
C15 C17 H17C 109.5
H17A C17 H17C 109.5
H17B C17 H17C 109.5
C24 C28 H28A 109.5
C24 C28 H28B 109.5
H28A C28 H28B 109.5
C24 C28 H28C 109.5
H28A C28 H28C 109.5
H28B C28 H28C 109.5
C35 C36 H36A 109.5
C35 C36 H36B 109.5
H36A C36 H36B 109.5
C35 C36 H36C 109.5
H36A C36 H36C 109.5
H36B C36 H36C 109.5
C38 C39 H39A 109.5
C38 C39 H39B 109.5
H39A C39 H39B 109.5
C38 C39 H39C 109.5
H39A C39 H39C 109.5
H39B C39 H39C 109.5
C22 C26 H26A 109.5
C22 C26 H26B 109.5
H26A C26 H26B 109.5
C22 C26 H26C 109.5
H26A C26 H26C 109.5
H26B C26 H26C 109.5
C35 C37 H37A 109.5
C35 C37 H37B 109.5
H37A C37 H37B 109.5
C35 C37 H37C 109.5
H37A C37 H37C 109.5
H37B C37 H37C 109.5
C38 C40 H40A 109.5
C38 C40 H40B 109.5
H40A C40 H40B 109.5
C38 C40 H40C 109.5
H40A C40 H40C 109.5
H40B C40 H40C 109.5
C18 C20 H20A 109.5
C18 C20 H20B 109.5
H20A C20 H20B 109.5
C18 C20 H20C 109.5
H20A C20 H20C 109.5
H20B C20 H20C 109.5
C18 C19 H19A 109.5
C18 C19 H19B 109.5
H19A C19 H19B 109.5
C18 C19 H19C 109.5
H19A C19 H19C 109.5
H19B C19 H19C 109.5

loop_
_geom_bond_atom_site_label_1
_geom_bond_atom_site_label_2
_geom_bond_distance
Al1 C21 1.9242(18)
Al1 C1 1.9250(17)
Al1 H1 1.51(2)
N1 C1 1.380(2)
N1 C9 1.443(2)
N1 C4 1.497(2)
N2 C21 1.381(2)
N2 C29 1.441(2)
N2 C24 1.499(2)
C9 C14 1.406(2)
C9 C10 1.405(2)
C1 C2 1.527(2)
C10 C11 1.396(2)
C10 C15 1.521(2)
C2 C6 1.531(2)
C2 C5 1.529(2)
C2 C3 1.540(2)
C29 C30 1.407(2)
C29 C34 1.407(2)
C14 C13 1.398(2)
C14 C18 1.515(2)
C21 C22 1.533(2)
C4 C7 1.523(2)
C4 C8 1.527(2)
C4 C3 1.528(2)
C24 C27 1.516(2)
C24 C28 1.529(2)
C24 C23 1.532(2)
C12 C11 1.377(3)
C12 C13 1.376(3)
C12 H12 0.9500
C30 C31 1.392(3)
C30 C35 1.516(3)
C11 H11 0.9500
C3 H3A 0.9900
C3 H3B 0.9900
C13 H13 0.9500
C6 H6A 0.9800
C6 H6B 0.9800
C6 H6C 0.9800
C23 C22 1.542(2)
C23 H23A 0.9900
C23 H23B 0.9900
C34 C33 1.390(3)
C34 C38 1.523(3)
C8 H8A 0.9800
C8 H8B 0.9800
C8 H8C 0.9800
C22 C25 1.528(3)
C22 C26 1.534(3)
C15 C16 1.532(3)
C15 C17 1.534(3)
C15 H15 1.0000
C7 H7A 0.9800
C7 H7B 0.9800
C7 H7C 0.9800
C27 H27A 0.9800
C27 H27B 0.9800
C27 H27C 0.9800
C38 C40 1.529(3)
C38 C39 1.533(3)
C38 H38 1.0000
C5 H5A 0.9800
C5 H5B 0.9800
C5 H5C 0.9800
C31 C32 1.371(3)
C31 H31 0.9500
C33 C32 1.382(3)
C33 H33 0.9500
C32 H32 0.9500
C35 C36 1.528(3)
C35 C37 1.533(3)
C35 H35 1.0000
C18 C20 1.532(3)
C18 C19 1.535(3)
C18 H18 1.0000
C25 H25A 0.9800
C25 H25B 0.9800
C25 H25C 0.9800
C16 H16A 0.9800
C16 H16B 0.9800
C16 H16C 0.9800
C17 H17A 0.9800
C17 H17B 0.9800
C17 H17C 0.9800
C28 H28A 0.9800
C28 H28B 0.9800
C28 H28C 0.9800
C36 H36A 0.9800
C36 H36B 0.9800
C36 H36C 0.9800
C39 H39A 0.9800
C39 H39B 0.9800
C39 H39C 0.9800
C26 H26A 0.9800
C26 H26B 0.9800
C26 H26C 0.9800
C37 H37A 0.9800
C37 H37B 0.9800
C37 H37C 0.9800
C40 H40A 0.9800
C40 H40B 0.9800
C40 H40C 0.9800
C20 H20A 0.9800
C20 H20B 0.9800
C20 H20C 0.9800
C19 H19A 0.9800
C19 H19B 0.9800
C19 H19C 0.9800
